data_2023094
loop_
_publ_author_name
'Abu-Zaied, Mamdouh A.'
'Mohamed-Ezzat, Reham A.'
'Elgemeie, Galal H.'
'Jones, Peter G.'

_publ_section_title
;
 Crystal structure of
 (E)-N-(4-bromophenyl)-2-cyano-3-[3-(2-methylpropyl)-1-phenyl-1H-pyrazol-4-yl]prop-2-enamide
;
_journal_coeditor_code JP2004
_journal_issue 5
_journal_name_full 'Acta Crystallographica Section E Crystallographic Communications'
_journal_paper_doi 10.1107/S2056989024003086
_journal_volume 80
_journal_year 2024
_chemical_formula_iupac 'C23 H21 Br N4 O'
_chemical_formula_moiety 'C23 H21 Br N4 O'
_chemical_formula_sum 'C23 H21 Br N4 O'
_chemical_formula_weight 449.35
_chemical_name_systematic
(<i>E</i>)-<i>N</i>-(4-Bromophenyl)-2-cyano-3-[3-(2-methylpropyl)-1-phenyl-1<i>H</i>-pyrazol-4-yl]prop-2-enamide
_space_group_crystal_system triclinic
_space_group_IT_number 2
_space_group_name_Hall '-P 1'
_space_group_name_H-M_alt 'P -1'
_atom_sites_solution_hydrogens mixed
_atom_sites_solution_primary dual
_audit_creation_method SHELXL-2019/3
_cell_angle_alpha 109.790(6)
_cell_angle_beta 96.720(6)
_cell_angle_gamma 90.657(6)
_cell_formula_units_Z 4
_cell_length_a 9.2260(6)
_cell_length_b 12.7703(9)
_cell_length_c 18.6607(13)
_cell_measurement_reflns_used 28092
_cell_measurement_temperature 100(2)
_cell_measurement_theta_max 80.0220
_cell_measurement_theta_min 4.8200
_cell_volume 2051.4(3)
_computing_cell_refinement
;
CrysAlisPro 1.171.42.100a (Rigaku OD, 2023)
;
_computing_data_collection
;
CrysAlisPro 1.171.42.100a (Rigaku OD, 2023)
;
_computing_data_reduction
;
CrysAlisPro 1.171.42.100a (Rigaku OD, 2023)
;
_computing_molecular_graphics
;
XP, Version 5.1 (Bruker, 1998)
;
_computing_publication_material
;
<i>SHELXL2019/3</i> (Sheldrick, 2015b)
;
_computing_structure_refinement
;
<i>SHELXL2019/3</i> (Sheldrick, 2015b)
;
_computing_structure_solution
;
<i>SHELXT</i> (Sheldrick, 2015a)
;
_diffrn_ambient_temperature 100.00(10)
_diffrn_detector 'Hybrid Pixel Array Detector'
_diffrn_detector_area_resol_mean 10.0000
_diffrn_measured_fraction_theta_full 0.974
_diffrn_measured_fraction_theta_max 0.962
_diffrn_measurement_device 'four-circle diffractometer'
_diffrn_measurement_device_type 'XtaLAB Synergy'
_diffrn_measurement_method '\w scans'
_diffrn_radiation_monochromator mirror
_diffrn_radiation_probe x-ray
_diffrn_radiation_type 'Cu K\a'
_diffrn_radiation_wavelength 1.54184
_diffrn_reflns_av_unetI/netI 0.0108
_diffrn_reflns_limit_h_max 11
_diffrn_reflns_limit_h_min -11
_diffrn_reflns_limit_k_max 16
_diffrn_reflns_limit_k_min -16
_diffrn_reflns_limit_l_max 23
_diffrn_reflns_limit_l_min -23
_diffrn_reflns_number 8658
_diffrn_reflns_theta_full 77.500
_diffrn_reflns_theta_max 80.675
_diffrn_reflns_theta_min 2.537
_diffrn_source 'micro-focus sealed X-ray tube'
_exptl_absorpt_coefficient_mu 2.901
_exptl_absorpt_correction_T_max 1.00000
_exptl_absorpt_correction_T_min 0.77782
_exptl_absorpt_correction_type multi-scan
_exptl_absorpt_process_details
;
(CrysAlisPro; Rigaku OD, 2023)
;
_exptl_crystal_colour colourless
_exptl_crystal_density_diffrn 1.455
_exptl_crystal_description lath
_exptl_crystal_F_000 920
_exptl_crystal_size_max 0.15
_exptl_crystal_size_mid 0.08
_exptl_crystal_size_min 0.02
_refine_diff_density_max 1.451
_refine_diff_density_min -0.753
_refine_ls_extinction_method none
_refine_ls_goodness_of_fit_ref 1.050
_refine_ls_hydrogen_treatment mixed
_refine_ls_matrix_type full
_refine_ls_number_parameters 536
_refine_ls_number_reflns 8658
_refine_ls_number_restraints 1
_refine_ls_restrained_S_all 1.050
_refine_ls_R_factor_all 0.0403
_refine_ls_R_factor_gt 0.0395
_refine_ls_shift/su_max 0.002
_refine_ls_shift/su_mean 0.000
_refine_ls_structure_factor_coef Fsqd
_refine_ls_weighting_details 'w=1/[\s^2^(Fo^2^)+(0.0504P)^2^+3.4902P] where P=(Fo^2^+2Fc^2^)/3'
_refine_ls_weighting_scheme calc
_refine_ls_wR_factor_gt 0.1015
_refine_ls_wR_factor_ref 0.1022
_reflns_number_gt 8436
_reflns_number_total 8658
_reflns_threshold_expression 'I > 2\s(I)'
_cod_data_source_file jp2004.cif
_cod_data_source_block I
_cod_database_code 2023094
_shelx_space_group_comment
;
The symmetry employed for this shelxl refinement is uniquely defined
by the following loop, which should always be used as a source of
symmetry information in preference to the above space-group names.
They are only intended as comments.
;
_shelx_estimated_absorpt_t_min 0.670
_shelx_estimated_absorpt_t_max 0.944

loop_
_space_group_symop_operation_xyz
'x, y, z'
'-x, -y, -z'

loop_
_atom_site_type_symbol
_atom_site_label
_atom_site_fract_x
_atom_site_fract_y
_atom_site_fract_z
_atom_site_U_iso_or_equiv
_atom_site_adp_type
_atom_site_calc_flag
_atom_site_occupancy
_atom_site_disorder_assembly
_atom_site_disorder_group
N N1 0.8296(3) 0.93208(19) 0.80174(13) 0.0195(5) Uani d 1 . .
N N2 0.8728(3) 1.0434(2) 0.83283(14) 0.0223(5) Uani d 1 . .
C C3 0.7898(3) 1.0913(2) 0.79189(16) 0.0204(5) Uani d 1 . .
C C4 0.6899(3) 1.0129(2) 0.73414(15) 0.0192(5) Uani d 1 . .
C C5 0.7208(3) 0.9108(2) 0.74228(15) 0.0194(5) Uani d 1 . .
H H5 0.674853 0.840171 0.712139 0.023 Uiso calc 1 . .
C C6 0.8085(3) 1.2144(2) 0.80848(17) 0.0234(6) Uani d 1 . .
H H6A 0.814865 1.227362 0.759512 0.028 Uiso calc 1 . .
H H6B 0.902540 1.242139 0.841653 0.028 Uiso calc 1 . .
C C7 0.6856(4) 1.2837(3) 0.84792(18) 0.0269(6) Uani d 1 . .
H H7 0.592945 1.261373 0.811598 0.032 Uiso calc 1 . .
C C8 0.6612(5) 1.2636(3) 0.9211(2) 0.0364(8) Uani d 1 . .
H H8A 0.633489 1.184622 0.909325 0.055 Uiso calc 1 . .
H H8B 0.582845 1.309233 0.944196 0.055 Uiso calc 1 . .
H H8C 0.751428 1.283761 0.957285 0.055 Uiso calc 1 . .
C C9 0.7220(4) 1.4066(3) 0.8637(2) 0.0331(7) Uani d 1 . .
H H9A 0.814866 1.429449 0.897552 0.050 Uiso calc 1 . .
H H9B 0.644192 1.450826 0.888617 0.050 Uiso calc 1 . .
H H9C 0.730456 1.418601 0.815190 0.050 Uiso calc 1 . .
C C10 0.5809(3) 1.0408(2) 0.68333(15) 0.0188(5) Uani d 1 . .
H H10 0.581156 1.117548 0.688873 0.023 Uiso calc 1 . .
C C11 0.4770(3) 0.9745(2) 0.62836(16) 0.0191(5) Uani d 1 . .
C C12 0.3728(3) 1.0298(2) 0.58637(15) 0.0188(5) Uani d 1 . .
C C13 0.4618(3) 0.8564(2) 0.60891(16) 0.0215(6) Uani d 1 . .
N N3 0.4422(3) 0.7617(2) 0.59075(15) 0.0274(5) Uani d 1 . .
N N4 0.3098(3) 0.9632(2) 0.51592(14) 0.0204(5) Uani d 1 . .
H H4 0.334(4) 0.899(3) 0.497(2) 0.026(9) Uiso d 1 . .
O O1 0.3486(2) 1.12794(16) 0.61581(11) 0.0224(4) Uani d 1 . .
C C14 0.8933(3) 0.8565(2) 0.83581(16) 0.0217(6) Uani d 1 . .
C C15 0.8624(3) 0.7422(2) 0.80079(17) 0.0242(6) Uani d 1 . .
H H15 0.801738 0.713321 0.752930 0.029 Uiso calc 1 . .
C C16 0.9223(4) 0.6715(3) 0.83729(18) 0.0279(6) Uani d 1 . .
H H16 0.901761 0.593388 0.814056 0.033 Uiso calc 1 . .
C C17 1.0113(4) 0.7126(3) 0.90700(18) 0.0282(6) Uani d 1 . .
H H17 1.050090 0.663052 0.931612 0.034 Uiso calc 1 . .
C C18 1.0436(4) 0.8263(3) 0.94063(18) 0.0301(7) Uani d 1 . .
H H18 1.105799 0.854788 0.988046 0.036 Uiso calc 1 . .
C C19 0.9854(4) 0.8986(3) 0.90518(18) 0.0278(6) Uani d 1 . .
H H19 1.008014 0.976494 0.928011 0.033 Uiso calc 1 . .
C C20 0.2082(3) 0.9978(2) 0.46651(15) 0.0181(5) Uani d 1 . .
C C21 0.2181(3) 1.1050(2) 0.46342(16) 0.0197(5) Uani d 1 . .
H H21 0.294543 1.156414 0.494685 0.024 Uiso calc 1 . .
C C22 0.1169(3) 1.1369(2) 0.41490(16) 0.0211(5) Uani d 1 . .
H H22 0.122820 1.209905 0.412529 0.025 Uiso calc 1 . .
C C23 0.0071(3) 1.0600(2) 0.36994(16) 0.0205(5) Uani d 1 . .
Br Br1 -0.13165(3) 1.10741(2) 0.30445(2) 0.02507(8) Uani d 1 . .
C C24 -0.0026(3) 0.9522(2) 0.37003(17) 0.0227(6) Uani d 1 . .
H H24 -0.076916 0.900263 0.337075 0.027 Uiso calc 1 . .
C C25 0.0985(3) 0.9211(2) 0.41927(16) 0.0220(6) Uani d 1 . .
H H25 0.092915 0.847572 0.420802 0.026 Uiso calc 1 . .
N N1' 0.6634(3) 0.5581(2) 0.19407(13) 0.0212(5) Uani d 1 . .
N N2' 0.6975(3) 0.4479(2) 0.16639(14) 0.0232(5) Uani d 1 . .
C C3' 0.6367(3) 0.4009(2) 0.20969(16) 0.0219(6) Uani d 1 . .
C C4' 0.5604(3) 0.4795(2) 0.26490(16) 0.0206(5) Uani d 1 . .
C C5' 0.5837(3) 0.5796(2) 0.25271(16) 0.0204(5) Uani d 1 . .
H H5' 0.549638 0.649800 0.280581 0.024 Uiso calc 1 . .
C C6' 0.6537(3) 0.2800(2) 0.19788(18) 0.0237(6) Uani d 1 . .
H H6A' 0.675875 0.271529 0.248784 0.028 Uiso calc 1 . .
H H6B' 0.738793 0.255432 0.169796 0.028 Uiso calc 1 . .
C C7' 0.5204(4) 0.2024(3) 0.15374(18) 0.0290(7) Uani d 1 . .
H H7' 0.437221 0.223875 0.184710 0.035 Uiso calc 1 . .
C C8' 0.4739(6) 0.2124(4) 0.0759(2) 0.0559(13) Uani d 1 . .
H H8A' 0.448415 0.289057 0.082456 0.067 Uiso calc 1 . .
H H8B' 0.388753 0.161378 0.050055 0.067 Uiso calc 1 . .
H H8C' 0.554472 0.193070 0.044653 0.067 Uiso calc 1 . .
C C9' 0.5519(4) 0.0823(3) 0.1454(2) 0.0364(8) Uani d 1 . .
H H9A' 0.579375 0.076961 0.196370 0.044 Uiso calc 1 . .
H H9B' 0.632326 0.058781 0.114547 0.044 Uiso calc 1 . .
H H9C' 0.464345 0.033882 0.120015 0.044 Uiso calc 1 . .
C C10' 0.4783(3) 0.4527(2) 0.31708(16) 0.0197(5) Uani d 1 . .
H H10' 0.475359 0.376301 0.312449 0.024 Uiso calc 1 . .
C C11' 0.4033(3) 0.5191(2) 0.37249(16) 0.0190(5) Uani d 1 . .
C C12' 0.3216(3) 0.4648(2) 0.41656(16) 0.0201(5) Uani d 1 . .
C C13' 0.3989(3) 0.6369(2) 0.39099(16) 0.0209(5) Uani d 1 . .
N N3' 0.3903(3) 0.7323(2) 0.40865(15) 0.0274(5) Uani d 1 . .
N N4' 0.2974(3) 0.5319(2) 0.48735(14) 0.0206(5) Uani d 1 . .
H H4' 0.328(5) 0.597(3) 0.504(3) 0.046(13) Uiso d 1 . .
O O1' 0.2807(2) 0.36590(16) 0.38837(11) 0.0221(4) Uani d 1 . .
C C14' 0.7091(3) 0.6320(2) 0.15749(17) 0.0227(6) Uani d 1 . .
C C15' 0.7193(3) 0.7463(2) 0.19677(17) 0.0234(6) Uani d 1 . .
H H15' 0.696881 0.775749 0.247998 0.028 Uiso calc 1 . .
C C16' 0.7630(4) 0.8168(3) 0.15950(18) 0.0276(6) Uani d 1 . .
H H16' 0.770824 0.895077 0.185682 0.033 Uiso calc 1 . .
C C17' 0.7951(4) 0.7743(3) 0.08488(19) 0.0288(6) Uani d 1 . .
H H17' 0.824273 0.823276 0.059927 0.035 Uiso calc 1 . .
C C18' 0.7847(4) 0.6603(3) 0.04658(19) 0.0322(7) Uani d 1 . .
H H18' 0.807749 0.631370 -0.004554 0.039 Uiso calc 1 . .
C C19' 0.7409(4) 0.5874(3) 0.08222(18) 0.0290(7) Uani d 1 . .
H H19' 0.732788 0.509238 0.055784 0.035 Uiso calc 1 . .
C C20' 0.2234(3) 0.4972(2) 0.53829(15) 0.0184(5) Uani d 1 . .
C C21' 0.2400(3) 0.3921(2) 0.54385(16) 0.0199(5) Uani d 1 . .
H H21' 0.302404 0.342360 0.513082 0.024 Uiso calc 1 . .
C C22' 0.1665(3) 0.3593(2) 0.59383(16) 0.0216(6) Uani d 1 . .
H H22' 0.176915 0.287245 0.597366 0.026 Uiso calc 1 . .
C C23' 0.0771(3) 0.4338(2) 0.63876(16) 0.0207(5) Uani d 1 . .
Br Br1' -0.02465(4) 0.38496(3) 0.70597(2) 0.02632(8) Uani d 1 . .
C C24' 0.0621(3) 0.5396(2) 0.63612(17) 0.0237(6) Uani d 1 . .
H H24' 0.002619 0.589873 0.668537 0.028 Uiso calc 1 . .
C C25' 0.1352(3) 0.5716(2) 0.58544(17) 0.0221(6) Uani d 1 . .
H H25' 0.125442 0.644200 0.582714 0.026 Uiso calc 1 . .

loop_
_atom_site_aniso_label
_atom_site_aniso_U_11
_atom_site_aniso_U_22
_atom_site_aniso_U_33
_atom_site_aniso_U_12
_atom_site_aniso_U_13
_atom_site_aniso_U_23
N1 0.0240(12) 0.0131(11) 0.0200(11) 0.0007(9) 0.0023(9) 0.0041(8)
N2 0.0240(12) 0.0152(11) 0.0244(12) -0.0013(9) 0.0012(9) 0.0032(9)
C3 0.0208(14) 0.0169(13) 0.0227(13) -0.0002(10) 0.0034(10) 0.0057(10)
C4 0.0204(13) 0.0170(13) 0.0200(12) 0.0001(10) 0.0030(10) 0.0060(10)
C5 0.0225(14) 0.0161(12) 0.0181(12) 0.0006(10) 0.0005(10) 0.0047(10)
C6 0.0225(14) 0.0172(13) 0.0283(14) -0.0035(11) 0.0002(11) 0.0061(11)
C7 0.0299(16) 0.0214(14) 0.0286(15) 0.0015(12) 0.0012(12) 0.0082(12)
C8 0.050(2) 0.0303(17) 0.0289(16) 0.0076(15) 0.0096(15) 0.0092(13)
C9 0.0348(18) 0.0229(15) 0.0378(17) 0.0036(13) -0.0010(14) 0.0073(13)
C10 0.0205(13) 0.0140(12) 0.0218(12) 0.0002(10) 0.0045(10) 0.0056(10)
C11 0.0201(13) 0.0172(13) 0.0200(12) 0.0027(10) 0.0048(10) 0.0058(10)
C12 0.0190(13) 0.0184(13) 0.0190(12) -0.0003(10) 0.0036(10) 0.0059(10)
C13 0.0204(14) 0.0208(14) 0.0222(13) 0.0008(11) 0.0008(10) 0.0065(11)
N3 0.0268(13) 0.0190(13) 0.0339(13) -0.0013(10) -0.0021(11) 0.0080(10)
N4 0.0239(12) 0.0132(11) 0.0218(11) 0.0025(9) -0.0002(9) 0.0037(9)
O1 0.0269(11) 0.0145(9) 0.0224(9) 0.0023(8) 0.0007(8) 0.0027(7)
C14 0.0237(14) 0.0203(14) 0.0218(13) 0.0027(11) 0.0037(11) 0.0077(11)
C15 0.0266(15) 0.0190(14) 0.0247(14) 0.0016(11) 0.0029(11) 0.0046(11)
C16 0.0323(17) 0.0207(14) 0.0307(15) 0.0062(12) 0.0060(13) 0.0080(12)
C17 0.0335(17) 0.0255(15) 0.0304(15) 0.0091(13) 0.0076(13) 0.0141(12)
C18 0.0335(17) 0.0307(16) 0.0246(14) 0.0057(13) -0.0021(12) 0.0092(12)
C19 0.0339(17) 0.0206(14) 0.0266(14) 0.0029(12) -0.0017(12) 0.0067(11)
C20 0.0187(13) 0.0143(12) 0.0205(12) 0.0035(10) 0.0027(10) 0.0050(10)
C21 0.0199(13) 0.0158(12) 0.0204(12) -0.0012(10) 0.0030(10) 0.0022(10)
C22 0.0258(15) 0.0155(12) 0.0210(13) 0.0007(11) 0.0026(11) 0.0052(10)
C23 0.0198(13) 0.0213(13) 0.0187(12) 0.0043(11) 0.0028(10) 0.0044(10)
Br1 0.02476(15) 0.02211(15) 0.02525(15) 0.00458(11) -0.00201(11) 0.00573(12)
C24 0.0220(14) 0.0188(13) 0.0247(14) -0.0009(11) 0.0003(11) 0.0050(11)
C25 0.0257(14) 0.0148(12) 0.0237(13) 0.0000(11) 0.0036(11) 0.0041(10)
N1' 0.0272(13) 0.0144(11) 0.0218(11) 0.0036(9) 0.0049(9) 0.0054(9)
N2' 0.0256(13) 0.0155(11) 0.0261(12) 0.0017(9) 0.0046(10) 0.0034(9)
C3' 0.0232(14) 0.0191(13) 0.0219(13) 0.0019(11) 0.0030(11) 0.0050(11)
C4' 0.0207(14) 0.0189(13) 0.0210(13) 0.0035(10) 0.0017(10) 0.0054(10)
C5' 0.0218(14) 0.0184(13) 0.0206(12) 0.0054(10) 0.0056(10) 0.0051(10)
C6' 0.0260(15) 0.0175(13) 0.0291(14) 0.0047(11) 0.0072(11) 0.0089(11)
C7' 0.0369(18) 0.0221(15) 0.0282(15) 0.0012(13) 0.0033(13) 0.0091(12)
C8' 0.089(4) 0.038(2) 0.035(2) -0.019(2) -0.018(2) 0.0147(17)
C9' 0.043(2) 0.0219(16) 0.0423(19) -0.0015(14) 0.0102(15) 0.0075(14)
C10' 0.0214(13) 0.0161(12) 0.0207(12) 0.0008(10) 0.0011(10) 0.0057(10)
C11' 0.0185(13) 0.0154(12) 0.0219(13) 0.0010(10) -0.0002(10) 0.0059(10)
C12' 0.0196(13) 0.0183(13) 0.0212(13) 0.0018(10) 0.0017(10) 0.0056(10)
C13' 0.0212(14) 0.0196(14) 0.0223(13) 0.0015(11) 0.0037(10) 0.0073(11)
N3' 0.0300(14) 0.0213(13) 0.0323(13) 0.0024(10) 0.0089(11) 0.0093(10)
N4' 0.0250(12) 0.0136(11) 0.0221(11) -0.0015(9) 0.0054(9) 0.0040(9)
O1' 0.0274(11) 0.0142(9) 0.0223(9) -0.0023(8) 0.0034(8) 0.0032(7)
C14' 0.0242(14) 0.0211(14) 0.0240(13) -0.0011(11) 0.0044(11) 0.0090(11)
C15' 0.0274(15) 0.0198(14) 0.0221(13) -0.0014(11) 0.0018(11) 0.0067(11)
C16' 0.0309(16) 0.0209(14) 0.0295(15) -0.0058(12) -0.0014(12) 0.0087(12)
C17' 0.0325(17) 0.0258(15) 0.0300(15) -0.0031(13) 0.0011(13) 0.0132(12)
C18' 0.046(2) 0.0257(16) 0.0248(15) -0.0039(14) 0.0083(13) 0.0072(12)
C19' 0.0404(18) 0.0198(14) 0.0265(14) -0.0001(13) 0.0082(13) 0.0061(12)
C20' 0.0194(13) 0.0152(12) 0.0195(12) -0.0008(10) 0.0014(10) 0.0048(10)
C21' 0.0207(13) 0.0148(12) 0.0213(13) 0.0023(10) 0.0029(10) 0.0021(10)
C22' 0.0268(15) 0.0161(13) 0.0207(13) 0.0011(11) 0.0023(11) 0.0050(10)
C23' 0.0211(14) 0.0203(13) 0.0202(13) -0.0030(11) 0.0018(10) 0.0066(10)
Br1' 0.02965(17) 0.02193(15) 0.02696(15) -0.00282(11) 0.00926(12) 0.00613(12)
C24' 0.0242(15) 0.0217(14) 0.0235(13) 0.0035(11) 0.0059(11) 0.0048(11)
C25' 0.0255(14) 0.0134(12) 0.0268(14) 0.0033(11) 0.0029(11) 0.0063(10)

loop_
_atom_type_symbol
_atom_type_description
_atom_type_scat_dispersion_real
_atom_type_scat_dispersion_imag
_atom_type_scat_source
C C 0.0181 0.0091 'International Tables Vol C Tables 4.2.6.8 and 6.1.1.4'
H H 0.0000 0.0000 'International Tables Vol C Tables 4.2.6.8 and 6.1.1.4'
N N 0.0311 0.0180 'International Tables Vol C Tables 4.2.6.8 and 6.1.1.4'
O O 0.0492 0.0322 'International Tables Vol C Tables 4.2.6.8 and 6.1.1.4'
Br Br -0.6763 1.2805 'International Tables Vol C Tables 4.2.6.8 and 6.1.1.4'

loop_
_geom_angle_atom_site_label_1
_geom_angle_atom_site_label_2
_geom_angle_atom_site_label_3
_geom_angle_site_symmetry_1
_geom_angle_site_symmetry_3
_geom_angle
_geom_angle_publ_flag
C5 N1 N2 . . 112.2(2) y
C5 N1 C14 . . 128.3(2) y
N2 N1 C14 . . 119.4(2) ?
C3 N2 N1 . . 104.9(2) y
N2 C3 C4 . . 111.9(2) y
N2 C3 C6 . . 120.1(3) ?
C4 C3 C6 . . 128.0(3) y
C5 C4 C3 . . 104.5(2) y
C5 C4 C10 . . 130.7(3) y
C3 C4 C10 . . 124.8(3) ?
N1 C5 C4 . . 106.5(2) y
C3 C6 C7 . . 115.1(3) ?
C8 C7 C9 . . 110.8(3) ?
C8 C7 C6 . . 112.3(3) ?
C9 C7 C6 . . 109.2(3) ?
C11 C10 C4 . . 130.1(3) y
C10 C11 C13 . . 123.8(3) ?
C10 C11 C12 . . 117.5(2) ?
C13 C11 C12 . . 118.7(2) ?
O1 C12 N4 . . 124.3(3) ?
O1 C12 C11 . . 120.4(2) ?
N4 C12 C11 . . 115.3(2) ?
N3 C13 C11 . . 176.0(3) ?
C12 N4 C20 . . 124.9(2) ?
C15 C14 C19 . . 120.6(3) ?
C15 C14 N1 . . 120.3(3) ?
C19 C14 N1 . . 119.0(3) ?
C16 C15 C14 . . 118.5(3) ?
C17 C16 C15 . . 121.3(3) ?
C16 C17 C18 . . 119.7(3) ?
C19 C18 C17 . . 120.1(3) ?
C18 C19 C14 . . 119.7(3) ?
C21 C20 C25 . . 120.1(3) ?
C21 C20 N4 . . 121.4(2) ?
C25 C20 N4 . . 118.5(2) ?
C22 C21 C20 . . 120.2(3) ?
C23 C22 C21 . . 118.6(3) ?
C24 C23 C22 . . 122.5(3) ?
C24 C23 Br1 . . 120.1(2) ?
C22 C23 Br1 . . 117.4(2) ?
C23 C24 C25 . . 118.6(3) ?
C24 C25 C20 . . 120.0(3) ?
C5' N1' N2' . . 112.5(2) y
C5' N1' C14' . . 128.5(2) y
N2' N1' C14' . . 118.9(2) ?
C3' N2' N1' . . 104.6(2) y
N2' C3' C4' . . 111.5(3) y
N2' C3' C6' . . 120.3(3) ?
C4' C3' C6' . . 128.2(3) y
C5' C4' C10' . . 131.0(3) y
C5' C4' C3' . . 104.3(2) y
C10' C4' C3' . . 124.6(3) ?
N1' C5' C4' . . 107.0(2) y
C3' C6' C7' . . 115.2(3) ?
C8' C7' C9' . . 110.5(3) ?
C8' C7' C6' . . 112.6(3) ?
C9' C7' C6' . . 110.0(3) ?
C11' C10' C4' . . 130.4(3) y
C10' C11' C13' . . 123.8(3) ?
C10' C11' C12' . . 117.7(2) ?
C13' C11' C12' . . 118.5(2) ?
O1' C12' N4' . . 124.0(3) ?
O1' C12' C11' . . 120.5(3) ?
N4' C12' C11' . . 115.5(2) ?
N3' C13' C11' . . 176.4(3) ?
C12' N4' C20' . . 124.6(2) ?
C15' C14' C19' . . 121.5(3) ?
C15' C14' N1' . . 119.8(3) ?
C19' C14' N1' . . 118.7(3) ?
C14' C15' C16' . . 118.6(3) ?
C17' C16' C15' . . 120.8(3) ?
C16' C17' C18' . . 119.9(3) ?
C17' C18' C19' . . 120.7(3) ?
C14' C19' C18' . . 118.5(3) ?
C21' C20' C25' . . 119.7(3) ?
C21' C20' N4' . . 121.2(2) ?
C25' C20' N4' . . 119.1(2) ?
C22' C21' C20' . . 120.5(3) ?
C21' C22' C23' . . 118.7(3) ?
C24' C23' C22' . . 122.0(3) ?
C24' C23' Br1' . . 120.4(2) ?
C22' C23' Br1' . . 117.5(2) ?
C23' C24' C25' . . 119.0(3) ?
C24' C25' C20' . . 120.1(3) ?
N1 C5 H5 . . 126.7 ?
C4 C5 H5 . . 126.7 ?
C3 C6 H6A . . 108.5 ?
C7 C6 H6A . . 108.5 ?
C3 C6 H6B . . 108.5 ?
C7 C6 H6B . . 108.5 ?
H6A C6 H6B . . 107.5 ?
C8 C7 H7 . . 108.1 ?
C9 C7 H7 . . 108.1 ?
C6 C7 H7 . . 108.1 ?
C7 C8 H8A . . 109.5 ?
C7 C8 H8B . . 109.5 ?
H8A C8 H8B . . 109.5 ?
C7 C8 H8C . . 109.5 ?
H8A C8 H8C . . 109.5 ?
H8B C8 H8C . . 109.5 ?
C7 C9 H9A . . 109.5 ?
C7 C9 H9B . . 109.5 ?
H9A C9 H9B . . 109.5 ?
C7 C9 H9C . . 109.5 ?
H9A C9 H9C . . 109.5 ?
H9B C9 H9C . . 109.5 ?
C11 C10 H10 . . 115.0 ?
C4 C10 H10 . . 115.0 ?
C12 N4 H4 . . 121(3) ?
C20 N4 H4 . . 114(3) ?
C16 C15 H15 . . 120.7 ?
C14 C15 H15 . . 120.7 ?
C17 C16 H16 . . 119.4 ?
C15 C16 H16 . . 119.4 ?
C16 C17 H17 . . 120.2 ?
C18 C17 H17 . . 120.2 ?
C19 C18 H18 . . 120.0 ?
C17 C18 H18 . . 120.0 ?
C18 C19 H19 . . 120.1 ?
C14 C19 H19 . . 120.1 ?
C22 C21 H21 . . 119.9 ?
C20 C21 H21 . . 119.9 ?
C23 C22 H22 . . 120.7 ?
C21 C22 H22 . . 120.7 ?
C23 C24 H24 . . 120.7 ?
C25 C24 H24 . . 120.7 ?
C24 C25 H25 . . 120.0 ?
C20 C25 H25 . . 120.0 ?
N1' C5' H5' . . 126.5 ?
C4' C5' H5' . . 126.5 ?
C3' C6' H6A' . . 108.5 ?
C7' C6' H6A' . . 108.5 ?
C3' C6' H6B' . . 108.5 ?
C7' C6' H6B' . . 108.5 ?
H6A' C6' H6B' . . 107.5 ?
C8' C7' H7' . . 107.9 ?
C9' C7' H7' . . 107.9 ?
C6' C7' H7' . . 107.9 ?
C7' C8' H8A' . . 109.5 ?
C7' C8' H8B' . . 109.5 ?
H8A' C8' H8B' . . 109.5 ?
C7' C8' H8C' . . 109.5 ?
H8A' C8' H8C' . . 109.5 ?
H8B' C8' H8C' . . 109.5 ?
C7' C9' H9A' . . 109.5 ?
C7' C9' H9B' . . 109.5 ?
H9A' C9' H9B' . . 109.5 ?
C7' C9' H9C' . . 109.5 ?
H9A' C9' H9C' . . 109.5 ?
H9B' C9' H9C' . . 109.5 ?
C11' C10' H10' . . 114.8 ?
C4' C10' H10' . . 114.8 ?
C12' N4' H4' . . 120(3) ?
C20' N4' H4' . . 115(3) ?
C14' C15' H15' . . 120.7 ?
C16' C15' H15' . . 120.7 ?
C17' C16' H16' . . 119.6 ?
C15' C16' H16' . . 119.6 ?
C16' C17' H17' . . 120.1 ?
C18' C17' H17' . . 120.1 ?
C17' C18' H18' . . 119.6 ?
C19' C18' H18' . . 119.6 ?
C14' C19' H19' . . 120.8 ?
C18' C19' H19' . . 120.8 ?
C22' C21' H21' . . 119.8 ?
C20' C21' H21' . . 119.8 ?
C21' C22' H22' . . 120.6 ?
C23' C22' H22' . . 120.6 ?
C23' C24' H24' . . 120.5 ?
C25' C24' H24' . . 120.5 ?
C24' C25' H25' . . 120.0 ?
C20' C25' H25' . . 120.0 ?

loop_
_geom_bond_atom_site_label_1
_geom_bond_atom_site_label_2
_geom_bond_site_symmetry_2
_geom_bond_distance
_geom_bond_publ_flag
N1 C5 . 1.357(4) y
N1 N2 . 1.375(3) y
N1 C14 . 1.423(4) ?
N2 C3 . 1.317(4) y
C3 C4 . 1.424(4) y
C3 C6 . 1.499(4) ?
C4 C5 . 1.392(4) y
C4 C10 . 1.432(4) ?
C6 C7 . 1.545(4) ?
C7 C8 . 1.514(5) ?
C7 C9 . 1.521(4) ?
C10 C11 . 1.361(4) ?
C11 C13 . 1.428(4) ?
C11 C12 . 1.500(4) ?
C12 O1 . 1.221(3) y
C12 N4 . 1.357(4) ?
C13 N3 . 1.145(4) y
N4 C20 . 1.417(4) ?
C14 C15 . 1.392(4) ?
C14 C19 . 1.395(4) ?
C15 C16 . 1.387(4) ?
C16 C17 . 1.386(5) ?
C17 C18 . 1.386(5) ?
C18 C19 . 1.385(4) ?
C20 C21 . 1.391(4) ?
C20 C25 . 1.395(4) ?
C21 C22 . 1.385(4) ?
C22 C23 . 1.384(4) ?
C23 C24 . 1.379(4) ?
C23 Br1 . 1.911(3) y
C24 C25 . 1.388(4) ?
N1' C5' . 1.343(4) y
N1' N2' . 1.380(3) y
N1' C14' . 1.425(4) ?
N2' C3' . 1.324(4) y
C3' C4' . 1.432(4) y
C3' C6' . 1.497(4) ?
C4' C5' . 1.390(4) y
C4' C10' . 1.425(4) ?
C6' C7' . 1.534(4) ?
C7' C8' . 1.514(5) ?
C7' C9' . 1.523(5) ?
C10' C11' . 1.361(4) ?
C11' C13' . 1.427(4) ?
C11' C12' . 1.498(4) ?
C12' O1' . 1.228(3) y
C12' N4' . 1.355(4) ?
C13' N3' . 1.155(4) y
N4' C20' . 1.413(4) ?
C14' C15' . 1.390(4) ?
C14' C19' . 1.393(4) ?
C15' C16' . 1.392(4) ?
C16' C17' . 1.382(5) ?
C17' C18' . 1.384(5) ?
C18' C19' . 1.395(4) ?
C20' C21' . 1.390(4) ?
C20' C25' . 1.399(4) ?
C21' C22' . 1.382(4) ?
C22' C23' . 1.388(4) ?
C23' C24' . 1.377(4) ?
C23' Br1' . 1.906(3) y
C24' C25' . 1.386(4) ?
C5 H5 . 0.9500 ?
C6 H6A . 0.9900 ?
C6 H6B . 0.9900 ?
C7 H7 . 1.0000 ?
C8 H8A . 0.9800 ?
C8 H8B . 0.9800 ?
C8 H8C . 0.9800 ?
C9 H9A . 0.9800 ?
C9 H9B . 0.9800 ?
C9 H9C . 0.9800 ?
C10 H10 . 0.9500 ?
N4 H4 . 0.82(3) ?
C15 H15 . 0.9500 ?
C16 H16 . 0.9500 ?
C17 H17 . 0.9500 ?
C18 H18 . 0.9500 ?
C19 H19 . 0.9500 ?
C21 H21 . 0.9500 ?
C22 H22 . 0.9500 ?
C24 H24 . 0.9500 ?
C25 H25 . 0.9500 ?
C5' H5' . 0.9500 ?
C6' H6A' . 0.9900 ?
C6' H6B' . 0.9900 ?
C7' H7' . 1.0000 ?
C8' H8A' . 0.9800 ?
C8' H8B' . 0.9800 ?
C8' H8C' . 0.9800 ?
C9' H9A' . 0.9800 ?
C9' H9B' . 0.9800 ?
C9' H9C' . 0.9800 ?
C10' H10' . 0.9500 ?
N4' H4' . 0.82(3) ?
C15' H15' . 0.9500 ?
C16' H16' . 0.9500 ?
C17' H17' . 0.9500 ?
C18' H18' . 0.9500 ?
C19' H19' . 0.9500 ?
C21' H21' . 0.9500 ?
C22' H22' . 0.9500 ?
C24' H24' . 0.9500 ?
C25' H25' . 0.9500 ?

loop_
_geom_hbond_atom_site_label_D
_geom_hbond_atom_site_label_H
_geom_hbond_atom_site_label_A
_geom_hbond_site_symmetry_A
_geom_hbond_distance_DH
_geom_hbond_distance_HA
_geom_hbond_distance_DA
_geom_hbond_angle_DHA
_geom_hbond_publ_flag
N4 H4 N3' . 0.82(3) 2.31(3) 3.107(3) 162(3) yes
N4' H4' N3 . 0.82(3) 2.32(4) 3.097(3) 158(4) yes
C15 H15 O1' 2_666 0.95 2.50 3.417(4) 161.7 yes
C15' H15' O1 2_676 0.95 2.51 3.455(4) 174.0 yes
C16' H16' Br1 1_655 0.95 2.91 3.813(3) 158.7 yes
C16 H16 Br1' 1_655 0.95 2.89 3.726(3) 147.8 yes

loop_
_geom_torsion_atom_site_label_1
_geom_torsion_atom_site_label_2
_geom_torsion_atom_site_label_3
_geom_torsion_atom_site_label_4
_geom_torsion_site_symmetry_1
_geom_torsion_site_symmetry_2
_geom_torsion_site_symmetry_3
_geom_torsion_site_symmetry_4
_geom_torsion
_geom_torsion_publ_flag
C5 N1 N2 C3 . . . . -0.1(3) ?
C14 N1 N2 C3 . . . . -176.7(2) ?
N1 N2 C3 C4 . . . . 0.7(3) ?
N1 N2 C3 C6 . . . . -178.7(2) ?
N2 C3 C4 C5 . . . . -1.0(3) ?
C6 C3 C4 C5 . . . . 178.3(3) ?
N2 C3 C4 C10 . . . . 176.7(3) ?
C6 C3 C4 C10 . . . . -4.0(5) ?
N2 N1 C5 C4 . . . . -0.5(3) ?
C14 N1 C5 C4 . . . . 175.6(3) ?
C3 C4 C5 N1 . . . . 0.9(3) ?
C10 C4 C5 N1 . . . . -176.6(3) ?
N2 C3 C6 C7 . . . . -107.2(3) y
C4 C3 C6 C7 . . . . 73.5(4) y
C3 C6 C7 C8 . . . . 54.6(4) ?
C3 C6 C7 C9 . . . . 177.9(3) ?
C5 C4 C10 C11 . . . . -0.3(5) ?
C3 C4 C10 C11 . . . . -177.4(3) ?
C4 C10 C11 C13 . . . . -2.5(5) ?
C4 C10 C11 C12 . . . . 177.3(3) ?
C10 C11 C12 O1 . . . . -24.1(4) ?
C13 C11 C12 O1 . . . . 155.7(3) ?
C10 C11 C12 N4 . . . . 156.4(3) y
C13 C11 C12 N4 . . . . -23.8(4) ?
O1 C12 N4 C20 . . . . 0.4(5) ?
C11 C12 N4 C20 . . . . 179.9(3) ?
C5 N1 C14 C15 . . . . 10.7(5) y
N2 N1 C14 C15 . . . . -173.4(3) y
C5 N1 C14 C19 . . . . -168.4(3) ?
N2 N1 C14 C19 . . . . 7.5(4) ?
C19 C14 C15 C16 . . . . 1.6(5) ?
N1 C14 C15 C16 . . . . -177.6(3) ?
C14 C15 C16 C17 . . . . -0.2(5) ?
C15 C16 C17 C18 . . . . -1.0(5) ?
C16 C17 C18 C19 . . . . 0.9(5) ?
C17 C18 C19 C14 . . . . 0.4(5) ?
C15 C14 C19 C18 . . . . -1.7(5) ?
N1 C14 C19 C18 . . . . 177.4(3) ?
C12 N4 C20 C21 . . . . 34.5(4) ?
C12 N4 C20 C25 . . . . -146.8(3) ?
C25 C20 C21 C22 . . . . 1.7(4) ?
N4 C20 C21 C22 . . . . -179.7(3) ?
C20 C21 C22 C23 . . . . -0.1(4) ?
C21 C22 C23 C24 . . . . -2.0(4) ?
C21 C22 C23 Br1 . . . . 179.4(2) ?
C22 C23 C24 C25 . . . . 2.5(4) ?
Br1 C23 C24 C25 . . . . -178.9(2) ?
C23 C24 C25 C20 . . . . -0.9(4) ?
C21 C20 C25 C24 . . . . -1.1(4) ?
N4 C20 C25 C24 . . . . -179.8(3) ?
C5' N1' N2' C3' . . . . -0.1(3) ?
C14' N1' N2' C3' . . . . -177.8(3) ?
N1' N2' C3' C4' . . . . 1.1(3) ?
N1' N2' C3' C6' . . . . -178.4(3) ?
N2' C3' C4' C5' . . . . -1.6(3) ?
C6' C3' C4' C5' . . . . 177.8(3) ?
N2' C3' C4' C10' . . . . 176.9(3) ?
C6' C3' C4' C10' . . . . -3.7(5) ?
N2' N1' C5' C4' . . . . -0.9(3) ?
C14' N1' C5' C4' . . . . 176.5(3) ?
C10' C4' C5' N1' . . . . -176.9(3) ?
C3' C4' C5' N1' . . . . 1.4(3) ?
N2' C3' C6' C7' . . . . -102.1(3) y
C4' C3' C6' C7' . . . . 78.5(4) y
C3' C6' C7' C8' . . . . 56.1(4) ?
C3' C6' C7' C9' . . . . 179.8(3) ?
C5' C4' C10' C11' . . . . -3.0(5) ?
C3' C4' C10' C11' . . . . 178.9(3) ?
C4' C10' C11' C13' . . . . -2.7(5) ?
C4' C10' C11' C12' . . . . 177.6(3) ?
C10' C11' C12' O1' . . . . -24.7(4) ?
C13' C11' C12' O1' . . . . 155.5(3) ?
C10' C11' C12' N4' . . . . 155.5(3) y
C13' C11' C12' N4' . . . . -24.2(4) ?
O1' C12' N4' C20' . . . . 0.6(5) ?
C11' C12' N4' C20' . . . . -179.6(3) ?
C5' N1' C14' C15' . . . . 23.4(5) y
N2' N1' C14' C15' . . . . -159.4(3) y
C5' N1' C14' C19' . . . . -155.8(3) ?
N2' N1' C14' C19' . . . . 21.5(4) ?
C19' C14' C15' C16' . . . . -0.3(5) ?
N1' C14' C15' C16' . . . . -179.5(3) ?
C14' C15' C16' C17' . . . . 0.3(5) ?
C15' C16' C17' C18' . . . . -0.4(5) ?
C16' C17' C18' C19' . . . . 0.6(5) ?
C15' C14' C19' C18' . . . . 0.5(5) ?
N1' C14' C19' C18' . . . . 179.6(3) ?
C17' C18' C19' C14' . . . . -0.6(5) ?
C12' N4' C20' C21' . . . . 37.1(4) ?
C12' N4' C20' C25' . . . . -144.8(3) ?
C25' C20' C21' C22' . . . . 2.1(4) ?
N4' C20' C21' C22' . . . . -179.8(3) ?
C20' C21' C22' C23' . . . . -0.6(4) ?
C21' C22' C23' C24' . . . . -1.4(4) ?
C21' C22' C23' Br1' . . . . 179.1(2) ?
C22' C23' C24' C25' . . . . 1.9(4) ?
Br1' C23' C24' C25' . . . . -178.6(2) ?
C23' C24' C25' C20' . . . . -0.4(4) ?
C21' C20' C25' C24' . . . . -1.5(4) ?
N4' C20' C25' C24' . . . . -179.7(3) ?
